data_7113869
loop_
_publ_author_name
'Mok Shin, Dong'
'Su Lee, In'
'Keun Chung, Young'
'Soo Lah, Myoung'

_publ_section_title
;
 Coordination polymers based on square planar Co(II) node and linear
 spacer: solvent-dependent pseudo-polymorphism and an unprecedented
 interpenetrating structure containing both 2D and 3D topological
 isomers
;
_journal_coden_ASTM CHCOFS
_journal_issue 9
_journal_name_full
;
 Chemical Communications (Cambridge, United Kingdom)
;
_journal_page_first 1036
_journal_page_last 1037
_journal_paper_doi 10.1039/b210320f
_journal_year 2003
_chemical_formula_sum 'C26 H22 Co N8 S2'
_chemical_formula_weight 569.57
_space_group_IT_number 18
_symmetry_cell_setting orthorhombic
_symmetry_space_group_name_Hall 'P 2 2ab'
_symmetry_space_group_name_H-M 'P 21 21 2'
_atom_sites_solution_hydrogens geom
_atom_sites_solution_primary direct
_atom_sites_solution_secondary difmap
_audit_creation_method SHELXL-97
_cell_angle_alpha 90.00
_cell_angle_beta 90.00
_cell_angle_gamma 90.00
_cell_formula_units_Z 4
_cell_length_a 16.4121(12)
_cell_length_b 19.4406(15)
_cell_length_c 9.3903(7)
_cell_measurement_reflns_used 5538
_cell_measurement_temperature 173(2)
_cell_measurement_theta_max 26.21
_cell_measurement_theta_min 2.41
_cell_volume 2996.1(4)
_computing_cell_refinement 'Bruker SAINT'
_computing_data_collection 'Bruker SMART'
_computing_data_reduction 'Bruker SAINT'
_computing_molecular_graphics ORTEP3
_computing_publication_material WinGX
_computing_structure_refinement 'Bruker SHELXTL'
_computing_structure_solution 'Bruker SHELXTL'
_diffrn_ambient_temperature 173(2)
_diffrn_measured_fraction_theta_full 0.966
_diffrn_measured_fraction_theta_max 0.966
_diffrn_measurement_device_type 'CCD area detector'
_diffrn_measurement_method 'phi and omega scans'
_diffrn_radiation_monochromator graphite
_diffrn_radiation_source 'fine-focus sealed tube'
_diffrn_radiation_type MoK\a
_diffrn_radiation_wavelength 0.71073
_diffrn_reflns_av_R_equivalents 0.0248
_diffrn_reflns_av_sigmaI/netI 0.0426
_diffrn_reflns_limit_h_max 21
_diffrn_reflns_limit_h_min -19
_diffrn_reflns_limit_k_max 25
_diffrn_reflns_limit_k_min -16
_diffrn_reflns_limit_l_max 12
_diffrn_reflns_limit_l_min -11
_diffrn_reflns_number 18409
_diffrn_reflns_theta_full 28.27
_diffrn_reflns_theta_max 28.27
_diffrn_reflns_theta_min 1.62
_diffrn_standards_decay_% <2.0
_exptl_absorpt_coefficient_mu 0.740
_exptl_absorpt_correction_T_max 0.7414
_exptl_absorpt_correction_T_min 0.7085
_exptl_absorpt_correction_type multi-scan
_exptl_absorpt_process_details 'Bruker SADABS'
_exptl_crystal_colour brown
_exptl_crystal_density_diffrn 1.263
_exptl_crystal_density_method 'not measured'
_exptl_crystal_description brick
_exptl_crystal_F_000 1172
_exptl_crystal_size_max 0.50
_exptl_crystal_size_mid 0.50
_exptl_crystal_size_min 0.43
_refine_diff_density_max 1.047
_refine_diff_density_min -0.322
_refine_diff_density_rms 0.090
_refine_ls_abs_structure_details 'Flack H D (1983), Acta Cryst. A39, 876-881'
_refine_ls_abs_structure_Flack 0.08(3)
_refine_ls_extinction_method none
_refine_ls_goodness_of_fit_ref 0.985
_refine_ls_hydrogen_treatment mixed
_refine_ls_matrix_type full
_refine_ls_number_parameters 464
_refine_ls_number_reflns 7029
_refine_ls_number_restraints 1
_refine_ls_restrained_S_all 0.987
_refine_ls_R_factor_all 0.1070
_refine_ls_R_factor_gt 0.0735
_refine_ls_shift/su_max 0.000
_refine_ls_shift/su_mean 0.000
_refine_ls_structure_factor_coef Fsqd
_refine_ls_weighting_details 'calc w==1/[\s^2^(Fo^2^)+(0.1677P)^2^+0.0000P] where P==(Fo^2^+2Fc^2^)/3'
_refine_ls_weighting_scheme calc
_refine_ls_wR_factor_gt 0.2148
_refine_ls_wR_factor_ref 0.2419
_reflns_number_gt 4129
_reflns_number_total 7029
_reflns_threshold_expression >2sigma(I)
_cod_duplicate_entry 7104081
_cod_data_source_file b210320f.txt
_cod_data_source_block compound_1
_cod_depositor_comments
;
The following automatic conversions were performed:

'_symmetry_cell_setting' value 'Orthorhombic' changed to
'orthorhombic' according to
/usr/data/users/saulius/automatic-downloads/retrospective/RSC/lib/dictionaries/cif_core.dic
dictionary named 'cif_core.dic' version 2.4.2 from
2011-04-26.

'_exptl_absorpt_correction_type' value 'Multi-scan'
changed to 'multi-scan' according to
/usr/data/users/saulius/automatic-downloads/retrospective/RSC/lib/dictionaries/cif_core.dic
dictionary named 'cif_core.dic' version 2.4.2 from 2011-04-26.

Automatic conversion script
Id: cif_fix_values 2281 2013-09-26 08:29:07Z andrius 
;
_cod_original_sg_symbol_H-M 'P2(1)2(1)2 '
_cod_database_code 7113869

loop_
_symmetry_equiv_pos_as_xyz
'x, y, z'
'-x, -y, z'
'-x+1/2, y+1/2, -z'
'x+1/2, -y+1/2, -z'

loop_
_atom_site_label
_atom_site_type_symbol
_atom_site_fract_x
_atom_site_fract_y
_atom_site_fract_z
_atom_site_U_iso_or_equiv
_atom_site_adp_type
_atom_site_occupancy
_atom_site_symmetry_multiplicity
_atom_site_calc_flag
_atom_site_refinement_flags
_atom_site_disorder_assembly
_atom_site_disorder_group
Co1 Co 0.00175(3) 0.71405(3) 0.74615(7) 0.0580(3) Uani 1 1 d . . .
N1 N -0.0840(2) 0.6383(2) 0.6733(5) 0.0656(11) Uani 1 1 d . B .
C2 C -0.0586(5) 0.5814(3) 0.6046(9) 0.101(2) Uani 1 1 d . . .
H2 H -0.0020 0.5766 0.5861 0.121 Uiso 1 1 calc R A 1
C3 C -0.1093(5) 0.5307(3) 0.5602(10) 0.138(4) Uani 0.50 1 d P B 1
H3 H -0.0881 0.4901 0.5180 0.166 Uiso 0.50 1 calc PR B 1
N3 N -0.1093(5) 0.5307(3) 0.5602(10) 0.138(4) Uani 0.50 1 d P B 2
C4 C -0.1897(6) 0.5388(3) 0.5769(9) 0.112(3) Uani 1 1 d . . .
C5 C -0.2178(4) 0.5932(4) 0.6455(7) 0.106(2) Uani 0.50 1 d P B 2
H5 H -0.2746 0.5976 0.6623 0.127 Uiso 0.50 1 calc PR B 2
N5 N -0.2178(4) 0.5932(4) 0.6455(7) 0.106(2) Uani 0.50 1 d P B 1
C6 C -0.1644(4) 0.6447(4) 0.6939(7) 0.094(2) Uani 1 1 d . . .
H6 H -0.1854 0.6841 0.7413 0.113 Uiso 1 1 calc R B 1
N71 N -0.4294(3) 0.2970(2) 0.3429(6) 0.0789(17) Uani 0.481(8) 1 d P . 1
N72 N -0.4294(3) 0.2970(2) 0.3429(6) 0.0789(17) Uani 0.52 1 d P . 2
C8 C -0.4220(5) 0.3071(4) 0.4810(9) 0.110(3) Uani 1 1 d . . .
H8 H -0.4440 0.2729 0.5423 0.132 Uiso 1 1 calc R . 1
C9 C -0.3846(6) 0.3638(4) 0.5453(9) 0.129(3) Uani 1 1 d . B .
H9 H -0.3791 0.3674 0.6457 0.155 Uiso 1 1 calc R C 1
C101 C -0.3562(5) 0.4140(3) 0.4556(9) 0.110(3) Uani 0.481(8) 1 d P B 1
C102 C -0.3562(5) 0.4140(3) 0.4556(9) 0.110(3) Uani 0.52 1 d P B 2
N13 N 0.0761(5) 0.7932(4) 0.8541(13) 0.066(2) Uani 0.631(4) 1 d P D 1
C14 C 0.0943(6) 0.7963(5) 0.9921(13) 0.072(2) Uani 0.631(4) 1 d P D 1
H14 H 0.0740 0.7612 1.0528 0.086 Uiso 0.631(4) 1 calc PR D 1
C15 C 0.1418(7) 0.8484(5) 1.0527(13) 0.094(3) Uani 0.32 1 d P D 1
H15 H 0.1538 0.8499 1.1516 0.113 Uiso 0.32 1 calc PR D 1
N15 N 0.1418(7) 0.8484(5) 1.0527(13) 0.094(3) Uani 0.32 1 d P E 3
C16 C 0.1705(6) 0.8983(5) 0.9570(12) 0.084(3) Uani 0.631(4) 1 d P D 1
C17 C 0.1516(7) 0.8939(5) 0.8157(11) 0.099(4) Uani 0.32 1 d P D 1
H17 H 0.1712 0.9261 0.7478 0.118 Uiso 0.32 1 calc PR D 1
N17 N 0.1516(7) 0.8939(5) 0.8157(11) 0.099(4) Uani 0.32 1 d P F 3
C18 C 0.1043(6) 0.8419(5) 0.7795(14) 0.092(4) Uani 0.631(4) 1 d P D 1
H18 H 0.0889 0.8409 0.6820 0.110 Uiso 0.631(4) 1 calc PR D 1
N19 N 0.4216(2) 1.13543(18) 1.1618(5) 0.0583(10) Uani 1 1 d . . .
C20 C 0.3423(3) 1.1329(3) 1.1812(8) 0.090(2) Uani 1 1 d . . .
H20 H 0.3178 1.1660 1.2421 0.108 Uiso 1 1 calc R G 1
C21 C 0.2924(3) 1.0840(4) 1.1171(8) 0.0877(19) Uani 0.82 1 d P D 1
H21 H 0.2352 1.0848 1.1325 0.105 Uiso 0.82 1 calc PR D 1
N21 N 0.2924(3) 1.0840(4) 1.1171(8) 0.0877(19) Uani 0.19 1 d P D 2
C22 C 0.3262(4) 1.0353(2) 1.0322(6) 0.0700(14) Uani 1 1 d . . .
C23 C 0.4067(3) 1.0369(3) 1.0155(8) 0.087(2) Uani 0.82 1 d P D 1
H23 H 0.4330 1.0025 0.9602 0.104 Uiso 0.82 1 calc PR D 1
N23 N 0.4067(3) 1.0369(3) 1.0155(8) 0.087(2) Uani 0.19 1 d P D 2
C24 C 0.4515(4) 1.0876(3) 1.0770(7) 0.0766(16) Uani 1 1 d . . .
H24 H 0.5083 1.0887 1.0576 0.092 Uiso 1 1 calc R D 1
C25 C -0.2419(6) 0.4833(3) 0.5196(11) 0.153(5) Uani 1 1 d . B .
H25 H -0.2142 0.4463 0.4748 0.184 Uiso 1 1 calc R . .
C26 C -0.3196(5) 0.4790(4) 0.5228(8) 0.105(3) Uani 1 1 d . . .
C27 C 0.2175(12) 0.9597(7) 1.0108(14) 0.176(9) Uani 0.631(4) 1 d PD D 1
H27 H 0.1949 0.9837 1.0896 0.211 Uiso 0.631(4) 1 calc PR D 1
C28 C 0.2776(4) 0.9803(3) 0.9662(9) 0.091(2) Uani 0.631(4) 1 d P D 1
C29 C -0.3784(4) 0.5362(5) 0.5655(13) 0.160(7) Uani 0.837(19) 1 d P B .
H29A H -0.4204 0.5174 0.6287 0.240 Uiso 0.837(19) 1 calc PR . .
H29B H -0.4042 0.5553 0.4800 0.240 Uiso 0.837(19) 1 calc PR . .
H29C H -0.3485 0.5726 0.6152 0.240 Uiso 0.837(19) 1 calc PR . .
C30 C 0.311(2) 0.9707(18) 0.7859(18) 0.398(7) Uani 0.66(3) 1 d PD D 1
N31 N 0.0710(6) 0.7119(5) 0.5794(11) 0.066(2) Uani 0.631(4) 1 d P D 1
C32 C 0.1090(7) 0.7051(7) 0.476(2) 0.102(4) Uani 0.631(4) 1 d P D 1
S33 S 0.1647(3) 0.6923(3) 0.3237(6) 0.168(2) Uani 0.631(4) 1 d P D 1
N34 N -0.0709(6) 0.7112(5) 0.9413(12) 0.059(2) Uani 0.631(4) 1 d P D 1
C35 C -0.1121(6) 0.7176(6) 1.0428(13) 0.073(3) Uani 0.631(4) 1 d P D 1
S36 S -0.1705(2) 0.7238(3) 1.1819(5) 0.148(2) Uani 0.631(4) 1 d P D 1
N113 N 0.1025(6) 0.7825(5) 0.7805(11) 0.036(2) Uani 0.369(4) 1 d P D 2
C114 C 0.1211(6) 0.7985(6) 0.9163(15) 0.042(3) Uani 0.369(4) 1 d P D 2
H114 H 0.0907 0.7762 0.9889 0.051 Uiso 0.369(4) 1 calc PR D 2
C115 C 0.1810(7) 0.8447(7) 0.9599(14) 0.054(3) Uani 0.369(4) 1 d P D 2
H115 H 0.1899 0.8548 1.0576 0.065 Uiso 0.369(4) 1 calc PR D 2
C116 C 0.2294(6) 0.8767(5) 0.8469(12) 0.050(3) Uani 0.369(4) 1 d P D 2
C117 C 0.2127(8) 0.8622(6) 0.7108(11) 0.055(3) Uani 0.369(4) 1 d P D 2
H117 H 0.2451 0.8801 0.6356 0.065 Uiso 0.369(4) 1 calc PR D 2
C118 C 0.1419(8) 0.8172(6) 0.6818(13) 0.052(3) Uani 0.369(4) 1 d P D 2
H118 H 0.1237 0.8131 0.5861 0.063 Uiso 0.369(4) 1 calc PR D 2
C127 C 0.2776(4) 0.9803(3) 0.9662(9) 0.091(2) Uani 0.37 1 d P D 2
H127 H 0.2214 0.9840 0.9893 0.109 Uiso 0.369(4) 1 calc PR D 2
C128 C 0.2922(7) 0.9279(6) 0.8841(15) 0.059(3) Uani 0.369(4) 1 d P D 2
C130 C 0.3727(11) 0.9138(9) 0.798(2) 0.085(5) Uani 0.369(4) 1 d P D 2
H301 H 0.4181 0.9380 0.8434 0.128 Uiso 0.369(4) 1 calc PR D 2
H302 H 0.3661 0.9302 0.7001 0.128 Uiso 0.369(4) 1 calc PR D 2
H303 H 0.3839 0.8642 0.7974 0.128 Uiso 0.369(4) 1 calc PR D 2
N131 N 0.0571(8) 0.6885(6) 0.5289(18) 0.046(3) Uani 0.369(4) 1 d P D 2
C132 C 0.0753(10) 0.6705(7) 0.4212(17) 0.064(3) Uani 0.369(4) 1 d P D 2
S133 S 0.0941(4) 0.6367(3) 0.2684(6) 0.123(2) Uani 0.369(4) 1 d P D 2
N134 N -0.0557(10) 0.7354(7) 0.912(2) 0.055(4) Uani 0.369(4) 1 d P D 2
C135 C -0.0909(8) 0.7536(8) 1.0140(16) 0.051(3) Uani 0.369(4) 1 d P D 2
S136 S -0.1320(3) 0.7854(3) 1.1564(6) 0.1030(18) Uani 0.369(4) 1 d P D 2
C11 C -0.3377(7) 0.3919(6) 0.3019(12) 0.063(3) Uiso 0.481(8) 1 d P B 1
H11 H -0.3007 0.4174 0.2448 0.076 Uiso 0.481(8) 1 calc PR . 1
C12 C -0.3756(6) 0.3347(5) 0.2486(14) 0.062(3) Uiso 0.481(8) 1 d P B 1
H12 H -0.3668 0.3202 0.1532 0.075 Uiso 0.481(8) 1 calc PR . 1
C112 C -0.4254(8) 0.3574(7) 0.2875(15) 0.094(4) Uiso 0.519(8) 1 d P B 2
H112 H -0.4469 0.3607 0.1938 0.113 Uiso 0.519(8) 1 calc PR . 2
C122 C -0.3945(8) 0.4193(7) 0.3425(15) 0.094(4) Uiso 0.519(8) 1 d P B 2
H122 H -0.4025 0.4623 0.2962 0.113 Uiso 0.519(8) 1 calc PR . 2

loop_
_atom_site_aniso_label
_atom_site_aniso_U_11
_atom_site_aniso_U_22
_atom_site_aniso_U_33
_atom_site_aniso_U_23
_atom_site_aniso_U_13
_atom_site_aniso_U_12
Co1 0.0391(3) 0.0245(3) 0.1104(6) -0.0047(3) -0.0306(3) 0.00094(18)
N1 0.062(2) 0.0387(19) 0.096(3) -0.010(2) -0.016(2) -0.0160(17)
C2 0.114(5) 0.042(3) 0.145(6) -0.031(3) -0.058(5) 0.000(3)
C3 0.146(6) 0.056(3) 0.213(8) -0.029(4) -0.121(6) -0.007(4)
N3 0.146(6) 0.056(3) 0.213(8) -0.029(4) -0.121(6) -0.007(4)
C4 0.151(7) 0.039(3) 0.146(6) 0.020(4) -0.095(6) -0.036(4)
C5 0.085(4) 0.126(6) 0.108(5) 0.012(4) -0.038(4) -0.064(4)
N5 0.085(4) 0.126(6) 0.108(5) 0.012(4) -0.038(4) -0.064(4)
C6 0.065(3) 0.120(5) 0.098(4) -0.008(4) -0.020(3) -0.046(3)
N71 0.080(3) 0.044(2) 0.113(4) 0.019(2) -0.061(3) -0.017(2)
N72 0.080(3) 0.044(2) 0.113(4) 0.019(2) -0.061(3) -0.017(2)
C8 0.152(7) 0.072(4) 0.107(5) -0.009(4) 0.007(5) -0.061(4)
C9 0.195(9) 0.083(5) 0.109(5) -0.016(4) 0.001(6) -0.075(6)
C101 0.126(6) 0.063(3) 0.140(6) 0.032(4) -0.067(5) -0.050(4)
C102 0.126(6) 0.063(3) 0.140(6) 0.032(4) -0.067(5) -0.050(4)
N13 0.057(5) 0.034(4) 0.108(7) -0.011(4) -0.038(5) -0.007(3)
C14 0.072(6) 0.046(5) 0.097(7) -0.005(5) -0.004(6) -0.022(4)
C15 0.090(6) 0.075(6) 0.116(8) 0.013(5) 0.001(6) -0.029(5)
N15 0.090(6) 0.075(6) 0.116(8) 0.013(5) 0.001(6) -0.029(5)
C16 0.086(6) 0.068(6) 0.097(7) -0.009(5) -0.010(6) -0.041(5)
C17 0.132(8) 0.067(5) 0.097(7) 0.032(5) -0.069(7) -0.042(5)
N17 0.132(8) 0.067(5) 0.097(7) 0.032(5) -0.069(7) -0.042(5)
C18 0.098(7) 0.061(6) 0.115(9) 0.018(6) -0.062(7) -0.020(5)
N19 0.0442(17) 0.0291(16) 0.101(3) -0.0063(18) -0.0094(19) 0.0023(14)
C20 0.049(2) 0.086(4) 0.134(5) -0.055(4) 0.009(3) -0.024(3)
C21 0.058(3) 0.083(4) 0.122(5) -0.024(4) -0.010(3) -0.027(3)
N21 0.058(3) 0.083(4) 0.122(5) -0.024(4) -0.010(3) -0.027(3)
C22 0.082(3) 0.040(2) 0.088(4) -0.009(2) -0.032(3) -0.013(2)
C23 0.066(3) 0.065(3) 0.130(5) -0.048(3) -0.046(3) 0.016(2)
N23 0.066(3) 0.065(3) 0.130(5) -0.048(3) -0.046(3) 0.016(2)
C24 0.064(3) 0.069(3) 0.097(4) -0.012(3) -0.027(3) 0.019(3)
C25 0.158(7) 0.054(4) 0.248(11) 0.026(5) -0.156(8) -0.031(4)
C26 0.124(6) 0.074(4) 0.119(5) 0.027(4) -0.060(5) -0.051(4)
C27 0.30(2) 0.138(11) 0.094(8) -0.026(8) 0.034(11) -0.176(15)
C28 0.078(4) 0.053(3) 0.142(6) -0.015(3) -0.061(4) -0.012(3)
C29 0.062(4) 0.159(9) 0.258(14) -0.155(10) 0.036(6) -0.041(5)
C30 0.54(2) 0.54(2) 0.111(13) -0.14(2) 0.113(18) -0.504
N31 0.055(4) 0.049(5) 0.093(6) -0.006(4) 0.003(4) 0.004(4)
C32 0.067(7) 0.080(8) 0.158(13) -0.026(8) -0.029(8) 0.005(6)
S33 0.119(3) 0.195(5) 0.189(4) -0.017(4) 0.059(3) 0.013(3)
N34 0.056(5) 0.044(6) 0.077(6) -0.009(5) 0.001(4) -0.001(4)
C35 0.065(5) 0.048(5) 0.106(8) -0.007(6) -0.016(5) 0.001(4)
S36 0.096(2) 0.206(5) 0.142(3) -0.049(3) 0.012(2) 0.003(3)
N113 0.041(5) 0.018(4) 0.048(6) -0.001(4) -0.015(4) -0.007(3)
C114 0.031(5) 0.051(7) 0.044(6) -0.005(5) -0.002(5) -0.026(4)
C115 0.056(7) 0.045(7) 0.062(7) 0.000(6) -0.019(6) -0.031(5)
C116 0.053(6) 0.042(5) 0.054(6) 0.008(5) -0.027(5) -0.032(5)
C117 0.080(7) 0.049(6) 0.034(5) -0.001(5) -0.014(5) -0.031(6)
C118 0.073(7) 0.044(6) 0.041(6) 0.018(5) -0.022(6) -0.026(6)
C127 0.078(4) 0.053(3) 0.142(6) -0.015(3) -0.061(4) -0.012(3)
C128 0.051(6) 0.038(6) 0.088(9) 0.022(6) -0.014(6) -0.032(5)
C130 0.089(10) 0.080(11) 0.088(12) 0.004(9) -0.025(9) -0.028(9)
N131 0.046(6) 0.013(5) 0.080(10) -0.002(5) -0.017(6) 0.006(4)
C132 0.070(9) 0.054(8) 0.069(9) 0.004(7) -0.001(7) 0.029(7)
S133 0.165(5) 0.117(4) 0.086(3) 0.005(3) 0.024(3) 0.075(4)
N134 0.053(7) 0.027(7) 0.085(11) 0.011(6) -0.028(8) -0.018(5)
C135 0.046(6) 0.043(7) 0.064(8) -0.001(6) -0.003(6) 0.010(6)
S136 0.099(3) 0.093(3) 0.117(4) -0.047(3) 0.045(3) -0.010(3)

loop_
_atom_type_symbol
_atom_type_description
_atom_type_scat_dispersion_real
_atom_type_scat_dispersion_imag
_atom_type_scat_source
C C 0.0033 0.0016 'International Tables Vol C Tables 4.2.6.8 and 6.1.1.4'
H H 0.0000 0.0000 'International Tables Vol C Tables 4.2.6.8 and 6.1.1.4'
N N 0.0061 0.0033 'International Tables Vol C Tables 4.2.6.8 and 6.1.1.4'
S S 0.1246 0.1234 'International Tables Vol C Tables 4.2.6.8 and 6.1.1.4'
Co Co 0.3494 0.9721 'International Tables Vol C Tables 4.2.6.8 and 6.1.1.4'

loop_
_geom_angle_atom_site_label_1
_geom_angle_atom_site_label_2
_geom_angle_atom_site_label_3
_geom_angle
_geom_angle_site_symmetry_1
_geom_angle_site_symmetry_3
N134 Co1 N31 167.5(5) . .
N134 Co1 N113 97.3(5) . .
N31 Co1 N113 71.5(4) . .
N134 Co1 N1 95.0(4) . .
N31 Co1 N1 96.4(3) . .
N113 Co1 N1 167.7(3) . .
N134 Co1 N19 96.8(5) . 3_547
N31 Co1 N19 88.1(3) . 3_547
N113 Co1 N19 86.0(3) . 3_547
N1 Co1 N19 91.36(19) . 3_547
N134 Co1 N72 83.0(5) . 3_456
N31 Co1 N72 91.5(3) . 3_456
N113 Co1 N72 91.1(3) . 3_456
N1 Co1 N72 91.62(16) . 3_456
N19 Co1 N72 177.02(16) 3_547 3_456
N134 Co1 N71 83.0(5) . 3_456
N31 Co1 N71 91.5(3) . 3_456
N113 Co1 N71 91.1(3) . 3_456
N1 Co1 N71 91.62(16) . 3_456
N19 Co1 N71 177.02(16) 3_547 3_456
N72 Co1 N71 0.0(2) 3_456 3_456
N134 Co1 N34 14.4(4) . .
N31 Co1 N34 176.0(4) . .
N113 Co1 N34 108.0(4) . .
N1 Co1 N34 83.8(3) . .
N19 Co1 N34 87.9(3) 3_547 .
N72 Co1 N34 92.5(3) 3_456 .
N71 Co1 N34 92.5(3) 3_456 .
N134 Co1 N13 75.1(5) . .
N31 Co1 N13 93.5(4) . .
N113 Co1 N13 22.2(3) . .
N1 Co1 N13 170.0(3) . .
N19 Co1 N13 89.3(2) 3_547 .
N72 Co1 N13 87.8(3) 3_456 .
N71 Co1 N13 87.8(3) 3_456 .
N34 Co1 N13 86.2(4) . .
N134 Co1 N131 172.9(5) . .
N31 Co1 N131 16.4(4) . .
N113 Co1 N131 87.9(4) . .
N1 Co1 N131 80.1(3) . .
N19 Co1 N131 88.4(3) 3_547 .
N72 Co1 N131 92.0(3) 3_456 .
N71 Co1 N131 92.0(3) 3_456 .
N34 Co1 N131 163.4(4) . .
N13 Co1 N131 109.9(4) . .
C6 N1 C2 116.8(5) . .
C6 N1 Co1 122.4(4) . .
C2 N1 Co1 120.8(4) . .
N1 C2 C3 123.7(7) . .
C4 C3 C2 119.0(7) . .
C5 C4 C3 119.6(6) . .
C5 C4 C25 124.0(9) . .
C3 C4 C25 116.3(8) . .
C4 C5 C6 120.7(7) . .
N1 C6 C5 120.1(7) . .
C8 N71 C12 118.0(6) . .
C8 N71 Co1 122.7(4) . 3_446
C12 N71 Co1 118.3(6) . 3_446
N71 C8 C9 125.6(7) . .
C101 C9 C8 116.4(8) . .
C9 C101 C26 117.8(7) . .
C9 C101 C11 116.4(7) . .
C26 C101 C11 122.6(7) . .
C18 N13 C14 115.0(9) . .
C18 N13 Co1 118.0(8) . .
C14 N13 Co1 127.0(7) . .
N13 C14 C15 123.6(10) . .
C14 C15 C16 115.3(11) . .
C17 C16 C15 120.1(9) . .
C17 C16 C27 119.5(10) . .
C15 C16 C27 120.3(10) . .
C18 C17 C16 115.6(9) . .
N13 C18 C17 130.3(11) . .
C20 N19 C24 115.1(4) . .
C20 N19 Co1 123.2(3) . 3_557
C24 N19 Co1 121.6(4) . 3_557
N19 C20 C21 123.3(6) . .
C22 C21 C20 119.4(5) . .
C23 C22 C21 117.3(5) . .
C23 C22 C28 120.3(6) . .
C21 C22 C28 122.3(6) . .
C22 C23 C24 120.3(5) . .
N19 C24 C23 124.5(5) . .
C26 C25 C4 128.1(10) . .
C25 C26 C29 126.1(6) . .
C25 C26 C101 115.8(8) . .
C29 C26 C101 117.4(6) . .
C28 C27 C16 126.5(13) . .
C27 C28 C22 124.5(9) . .
C27 C28 C30 124.9(9) . .
C22 C28 C30 108.1(7) . .
C32 N31 Co1 173.8(12) . .
N31 C32 S33 178.2(14) . .
C35 N34 Co1 172.2(10) . .
N34 C35 S36 178.0(11) . .
C118 N113 C114 116.0(9) . .
C118 N113 Co1 126.1(8) . .
C114 N113 Co1 117.3(7) . .
N113 C114 C115 125.9(11) . .
C114 C115 C116 116.4(11) . .
C117 C116 C115 119.4(8) . .
C117 C116 C128 120.8(10) . .
C115 C116 C128 119.6(10) . .
C116 C117 C118 117.5(10) . .
N113 C118 C117 124.0(10) . .
C116 C128 C130 110.4(12) . .
C132 N131 Co1 170.7(14) . .
N131 C132 S133 173.0(17) . .
C135 N134 Co1 175.4(14) . .
N134 C135 S136 173.6(16) . .
C12 C11 C101 118.8(10) . .
C11 C12 N71 117.6(10) . .

loop_
_geom_bond_atom_site_label_1
_geom_bond_atom_site_label_2
_geom_bond_distance
_geom_bond_site_symmetry_2
Co1 N134 1.86(2) .
Co1 N31 1.935(10) .
Co1 N113 2.148(9) .
Co1 N1 2.148(4) .
Co1 N19 2.160(4) 3_547
Co1 N72 2.170(4) 3_456
Co1 N71 2.170(4) 3_456
Co1 N34 2.187(12) .
Co1 N13 2.210(8) .
Co1 N131 2.288(18) .
N1 C6 1.340(7) .
N1 C2 1.346(8) .
C2 C3 1.356(8) .
C3 C4 1.338(12) .
C4 C5 1.322(12) .
C4 C25 1.477(8) .
C5 C6 1.406(8) .
N71 C8 1.317(10) .
N71 C12 1.450(12) .
N71 Co1 2.170(4) 3_446
C8 C9 1.399(9) .
C9 C101 1.370(10) .
C101 C26 1.535(9) .
C101 C11 1.537(15) .
N13 C18 1.265(14) .
N13 C14 1.332(15) .
C14 C15 1.399(13) .
C15 C16 1.403(14) .
C16 C17 1.366(14) .
C16 C27 1.508(13) .
C17 C18 1.318(12) .
N19 C20 1.316(6) .
N19 C24 1.319(7) .
N19 Co1 2.160(4) 3_557
C20 C21 1.390(7) .
C21 C22 1.357(9) .
C22 C23 1.332(9) .
C22 C28 1.470(7) .
C23 C24 1.358(7) .
C25 C26 1.278(12) .
C26 C29 1.526(12) .
C27 C28 1.144(15) .
C28 C30 1.787(18) .
N31 C32 1.16(2) .
C32 S33 1.716(19) .
N34 C35 1.175(16) .
C35 S36 1.625(14) .
N113 C118 1.315(16) .
N113 C114 1.347(17) .
C114 C115 1.392(14) .
C115 C116 1.465(17) .
C116 C117 1.337(15) .
C116 C128 1.473(12) .
C117 C118 1.481(14) .
C128 C130 1.57(2) .
N131 C132 1.11(2) .
C132 S133 1.608(17) .
N134 C135 1.18(2) .
C135 S136 1.621(16) .
C11 C12 1.368(15) .
C112 C122 1.405(18) .
